data_4303140
loop_
_publ_author_name
'Haisheng Lin'
'Paul A. Maggard'

_publ_section_title
;
Ligand-Mediated Interconversion of Multiply-Interpenetrating Frameworks in
CuI/ReVII-Oxide Hybrids
;
_journal_name_full 'Inorganic Chemistry'
_journal_page_first 8940
_journal_page_last 8946
_journal_paper_doi 10.1021/ic900735n
_journal_volume 48
_journal_year 2009
_chemical_formula_moiety 'C10 H8 Cu N2 O4 Re '
_chemical_formula_sum 'C10 H8 Cu N2 O4 Re'
_chemical_formula_weight 469.93
_chemical_name_systematic ?
_space_group_IT_number 61
_symmetry_cell_setting orthorhombic
_symmetry_space_group_name_Hall '-P 2ac 2ab'
_symmetry_space_group_name_H-M 'P b c a'
_cell_angle_alpha 90.0
_cell_angle_beta 90.0
_cell_angle_gamma 90.0
_cell_formula_units_Z 8
_cell_length_a 10.8513(3)
_cell_length_b 12.9419(4)
_cell_length_c 15.6976(5)
_cell_measurement_reflns_used 9161
_cell_measurement_temperature 173
_cell_measurement_theta_max 33.70
_cell_measurement_theta_min 2.60
_cell_volume 2204.52(12)
_computing_cell_refinement SAINT+
_computing_data_collection Apex2
_computing_data_reduction SAINT+
_computing_molecular_graphics NRCVAX
_computing_publication_material 'NRCVAX TABLES Jan 94 Version'
_computing_structure_refinement 'NRCVAX LSTSQ'
_computing_structure_solution SIR92
_diffrn_ambient_temperature 173
_diffrn_measured_fraction_theta_full 0.99
_diffrn_measurement_device 'Bruker-Nonius X8 Apex2'
_diffrn_measurement_method 'omega and phi scans'
_diffrn_radiation_monochromator graphite
_diffrn_radiation_source 'xray tube'
_diffrn_radiation_type 'Molybdenum K\a'
_diffrn_radiation_wavelength 0.71073
_diffrn_reflns_av_R_equivalents 0.056
_diffrn_reflns_limit_h_max 17
_diffrn_reflns_limit_h_min -17
_diffrn_reflns_limit_k_max 20
_diffrn_reflns_limit_k_min -20
_diffrn_reflns_limit_l_max 24
_diffrn_reflns_limit_l_min -24
_diffrn_reflns_number 48991
_diffrn_reflns_theta_full 33.98
_diffrn_reflns_theta_max 33.98
_diffrn_reflns_theta_min 0.998
_exptl_absorpt_coefficient_mu 12.91
_exptl_absorpt_correction_T_max 0.1900
_exptl_absorpt_correction_T_min 0.1000
_exptl_absorpt_correction_type multi-scan
_exptl_absorpt_process_details SADABS
_exptl_crystal_colour 'pale yellowish green'
_exptl_crystal_density_diffrn 2.832
_exptl_crystal_description prism
_exptl_crystal_F_000 1742.15
_exptl_crystal_size_max 0.32
_exptl_crystal_size_mid 0.16
_exptl_crystal_size_min 0.13
_refine_diff_density_max 1.98
_refine_diff_density_min -2.99
_refine_ls_extinction_method none
_refine_ls_goodness_of_fit_ref 1.88
_refine_ls_hydrogen_treatment constr
_refine_ls_matrix_type full
_refine_ls_number_parameters 163
_refine_ls_number_reflns 3753
_refine_ls_R_factor_all 0.067
_refine_ls_R_factor_gt 0.058
_refine_ls_shift/su_max 0.000
_refine_ls_structure_factor_coef F
_refine_ls_weighting_details '1/(\s^2^(F)+0.0005F^2^) '
_refine_ls_weighting_scheme sigma
_refine_ls_wR_factor_all 0.067
_refine_ls_wR_factor_ref 0.067
_reflns_number_gt 3760
_reflns_number_total 4482
_reflns_threshold_expression 'Inet > 1.0\s(Inet)'
_cod_data_source_file ic900735n_si_001_1.cif
_cod_data_source_block I_CubpyReO4
_cod_depositor_comments
;
 Changing the _atom_site_occupancy data item value from '.' to '1'
 for all fully occupied atom sites.

 Antanas Vaitkus,
 2017-02-19
;
_cod_original_formula_sum 'C10 H8 Cu N2 O4 Re '
_cod_database_code 4303140

loop_
_symmetry_equiv_pos_as_xyz
x,y,z
-x,-y,-z
1/2-x,1/2+y,z
1/2+x,1/2-y,-z
x,1/2-y,1/2+z
-x,1/2+y,1/2-z
1/2-x,-y,1/2+z
1/2+x,y,1/2-z

loop_
_atom_site_label
_atom_site_fract_x
_atom_site_fract_y
_atom_site_fract_z
_atom_site_U_iso_or_equiv
_atom_site_adp_type
_atom_site_calc_flag
_atom_site_refinement_flags
_atom_site_type_symbol
_atom_site_occupancy
Cu1 0.75190(7) 0.37852(5) 0.06270(6) 0.0241(4) Uani ? . Cu 1
N1 0.9258(4) 0.3743(3) 0.0586(3) 0.0143(20) Uani ? . N 1
N2 1.5781(5) 0.3834(3) 0.0585(3) 0.017(2) Uani ? . N 1
C1 0.9892(5) 0.3793(4) -0.0142(4) 0.018(3) Uani ? . C 1
C2 1.1168(5) 0.3805(4) -0.0178(3) 0.016(2) Uani ? . C 1
C3 1.1849(5) 0.3762(4) 0.0582(3) 0.011(2) Uani ? . C 1
C4 1.1171(5) 0.3678(4) 0.1341(3) 0.017(2) Uani ? . C 1
C5 0.9899(6) 0.3673(4) 0.1315(4) 0.019(3) Uani ? . C 1
C6 1.5149(5) 0.3683(4) -0.0132(4) 0.016(2) Uani ? . C 1
C7 1.3880(5) 0.3654(4) -0.0160(3) 0.016(2) Uani ? . C 1
C8 1.3198(5) 0.3799(4) 0.0587(3) 0.012(2) Uani ? . C 1
C9 1.3871(5) 0.3992(5) 0.1326(3) 0.020(2) Uani ? . C 1
C10 1.5138(6) 0.4005(5) 0.1305(4) 0.023(3) Uani ? . C 1
Re1 0.79921(2) 0.132252(17) 0.255769(14) 0.01740(12) Uani ? . Re 1
O1 0.7458(4) 0.1325(3) 0.3594(3) 0.026(2) Uani ? . O 1
O2 0.9599(5) 0.1298(4) 0.2556(3) 0.035(4) Uani ? . O 1
O3 0.7514(4) 0.2417(3) 0.2019(3) 0.025(2) Uani ? . O 1
O4 0.7472(4) 0.0223(3) 0.2029(3) 0.025(2) Uani ? . O 1
H1 0.944 0.382 -0.067 0.0285 Uiso ? . H 1
H2 1.159 0.384 -0.072 0.0262 Uiso ? . H 1
H4 1.160 0.362 0.187 0.0271 Uiso ? . H 1
H5 0.945 0.362 0.184 0.0294 Uiso ? . H 1
H6 1.560 0.360 -0.065 0.0261 Uiso ? . H 1
H7 1.346 0.354 -0.069 0.0260 Uiso ? . H 1
H9 1.344 0.412 0.185 0.0296 Uiso ? . H 1
H10 1.558 0.413 0.182 0.0331 Uiso ? . H 1

loop_
_atom_site_aniso_label
_atom_site_aniso_U_11
_atom_site_aniso_U_22
_atom_site_aniso_U_33
_atom_site_aniso_U_12
_atom_site_aniso_U_13
_atom_site_aniso_U_23
_atom_site_aniso_type_symbol
Cu1 0.0044(3) 0.0279(4) 0.0399(5) -0.0001(3) -0.0002(3) 0.0002(3) Cu
N1 0.0041(19) 0.019(2) 0.020(2) -0.0001(15) -0.0005(16) 0.0001(15) N
N2 0.007(2) 0.023(2) 0.020(2) 0.0006(16) 0.0018(17) 0.0014(16) N
C1 0.006(2) 0.030(3) 0.019(2) -0.003(2) -0.0023(19) 0.0014(18) C
C2 0.009(2) 0.026(3) 0.013(2) -0.0002(19) -0.0010(17) 0.0019(17) C
C3 0.002(2) 0.018(2) 0.012(2) 0.0013(16) 0.0009(15) 0.0013(15) C
C4 0.008(2) 0.032(3) 0.011(2) -0.002(2) 0.0027(17) 0.0000(18) C
C5 0.009(2) 0.028(3) 0.021(2) 0.002(2) -0.002(2) -0.0001(19) C
C6 0.007(2) 0.022(2) 0.019(2) 0.0016(19) 0.0041(19) -0.0017(18) C
C7 0.009(2) 0.027(3) 0.012(2) 0.0000(19) 0.0018(17) -0.0011(17) C
C8 0.003(2) 0.016(2) 0.015(2) -0.0007(16) 0.0004(16) 0.0011(16) C
C9 0.011(3) 0.034(3) 0.014(2) -0.002(2) -0.0027(18) -0.002(2) C
C10 0.011(3) 0.036(3) 0.022(3) 0.000(2) 0.000(2) 0.000(2) C
Re1 0.01348(14) 0.02607(14) 0.01265(12) 0.00048(8) 0.00200(7) 0.00015(6) Re
O1 0.026(3) 0.039(2) 0.0116(19) -0.001(2) 0.0062(17) 0.0004(14) O
O2 0.010(3) 0.060(5) 0.037(3) -0.0073(18) 0.0051(17) -0.002(2) O
O3 0.030(3) 0.0247(20) 0.021(2) 0.0001(19) 0.0035(19) 0.0036(15) O
O4 0.026(2) 0.0252(19) 0.023(2) -0.0008(19) -0.0038(18) -0.0014(16) O

loop_
_atom_type_symbol
_atom_type_description
_atom_type_scat_dispersion_real
_atom_type_scat_dispersion_imag
_atom_type_scat_source
C ? 0.003 0.002 'International Tables Vol. IV Table 2.2B'
H ? 0.000 0.000 'International Tables Vol. IV Table 2.2B'
Cu ? 0.320 1.265 'International Tables Vol. IV Table 2.2B'
N ? 0.006 0.003 'International Tables Vol. IV Table 2.2B'
O ? 0.011 0.006 'International Tables Vol. IV Table 2.2B'
Re ? -1.018 7.231 'International Tables Vol. IV Table 2.2B'

loop_
_geom_angle_atom_site_label_1
_geom_angle_atom_site_label_2
_geom_angle_atom_site_label_3
_geom_angle
_geom_angle_site_symmetry_1
_geom_angle_site_symmetry_2
_geom_angle_site_symmetry_3
_geom_angle_publ_flag
N1 Cu1 N2 176.0(2) ? ? 1_455 ?
N1 Cu1 O1 89.14(16) ? ? 5_554 ?
N1 Cu1 O3 90.61(17) ? ? ? ?
N1 Cu1 O4 92.38(16) ? ? 3_655 ?
N2 Cu1 O1 86.89(16) 1_455 ? 5_554 ?
N2 Cu1 O3 92.65(17) 1_455 ? ? ?
N2 Cu1 O4 90.50(17) 1_455 ? 3_655 ?
O1 Cu1 O3 138.41(11) 5_554 ? ? ?
O1 Cu1 O4 142.32(11) 5_554 ? 3_655 ?
O3 Cu1 O4 79.24(12) ? ? 3_655 ?
Cu1 N1 C1 122.9(4) ? ? ? ?
Cu1 N1 C5 119.4(4) ? ? ? ?
C1 N1 C5 117.7(5) ? ? ? ?
Cu1 N2 C6 122.6(4) 1_655 ? ? ?
Cu1 N2 C10 119.6(4) 1_655 ? ? ?
C6 N2 C10 117.8(5) ? ? ? ?
N1 C1 C2 123.4(5) ? ? ? ?
N1 C1 H1 118.2 ? ? ? ?
C2 C1 H1 118.4 ? ? ? ?
C1 C2 C3 119.4(5) ? ? ? ?
C1 C2 H2 120.6 ? ? ? ?
C3 C2 H2 120.0 ? ? ? ?
C2 C3 C4 116.6(5) ? ? ? ?
C2 C3 C8 122.0(5) ? ? ? ?
C4 C3 C8 121.4(5) ? ? ? ?
C3 C4 C5 120.0(5) ? ? ? ?
C3 C4 H4 119.6 ? ? ? ?
C5 C4 H4 120.5 ? ? ? ?
N1 C5 C4 122.8(5) ? ? ? ?
N1 C5 H5 118.6 ? ? ? ?
C4 C5 H5 118.5 ? ? ? ?
N2 C6 C7 123.0(5) ? ? ? ?
N2 C6 H6 118.4 ? ? ? ?
C7 C6 H6 118.6 ? ? ? ?
C6 C7 C8 119.9(5) ? ? ? ?
C6 C7 H7 120.4 ? ? ? ?
C8 C7 H7 119.7 ? ? ? ?
C3 C8 C7 121.3(5) ? ? ? ?
C3 C8 C9 122.3(5) ? ? ? ?
C7 C8 C9 116.4(5) ? ? ? ?
C8 C9 C10 120.5(5) ? ? ? ?
C8 C9 H9 119.3 ? ? ? ?
C10 C9 H9 120.3 ? ? ? ?
N2 C10 C9 122.4(5) ? ? ? ?
N2 C10 H10 118.8 ? ? ? ?
C9 C10 H10 118.9 ? ? ? ?
O1 Re1 O2 109.7(2) ? ? ? ?
O1 Re1 O3 111.04(19) ? ? ? ?
O1 Re1 O4 109.96(20) ? ? ? ?
O2 Re1 O3 108.3(2) ? ? ? ?
O2 Re1 O4 108.0(2) ? ? ? ?
O3 Re1 O4 109.80(20) ? ? ? ?

loop_
_geom_bond_atom_site_label_1
_geom_bond_atom_site_label_2
_geom_bond_distance
_geom_bond_site_symmetry_1
_geom_bond_site_symmetry_2
_geom_bond_publ_flag
Cu1 N1 1.888(5) ? ? ?
Cu1 N2 1.888(5) ? 1_455 ?
Cu1 O1 3.195(4) ? 5_554 ?
Cu1 O3 2.812(4) ? ? ?
Cu1 O4 2.883(4) ? 3_655 ?
N1 C1 1.336(8) ? ? ?
N1 C5 1.343(8) ? ? ?
N2 Cu1 1.888(5) ? 1_655 ?
N2 C6 1.333(8) ? ? ?
N2 C10 1.348(8) ? ? ?
C1 C2 1.386(8) ? ? ?
C1 H1 0.96 ? ? ?
C2 C3 1.404(7) ? ? ?
C2 H2 0.96 ? ? ?
C3 C4 1.404(7) ? ? ?
C3 C8 1.465(7) ? ? ?
C4 C5 1.381(8) ? ? ?
C4 H4 0.96 ? ? ?
C5 H5 0.96 ? ? ?
C6 C7 1.378(8) ? ? ?
C6 H6 0.96 ? ? ?
C7 C8 1.399(7) ? ? ?
C7 H7 0.96 ? ? ?
C8 C9 1.393(7) ? ? ?
C9 C10 1.375(9) ? ? ?
C9 H9 0.96 ? ? ?
C10 H10 0.96 ? ? ?
Re1 O1 1.727(4) ? ? ?
Re1 O2 1.744(6) ? ? ?
Re1 O3 1.730(4) ? ? ?
Re1 O4 1.741(4) ? ? ?

loop_
_geom_torsion_atom_site_label_1
_geom_torsion_atom_site_label_2
_geom_torsion_atom_site_label_3
_geom_torsion_atom_site_label_4
_geom_torsion
_geom_torsion_site_symmetry_1
_geom_torsion_site_symmetry_2
_geom_torsion_site_symmetry_3
_geom_torsion_site_symmetry_4
_geom_torsion_publ_flag
Cu1 N1 C1 C2 177.3(10) ? ? ? ? ?
C5 N1 C1 C2 -1.8(6) ? ? ? ? ?
Cu1 N1 C5 C4 -177.5(10) ? ? ? ? ?
C1 N1 C5 C4 1.7(6) ? ? ? ? ?
C10 N2 C6 C7 -2.7(6) ? ? ? ? ?
C6 N2 C10 C9 2.3(6) ? ? ? ? ?
N1 C1 C2 C3 0.1(5) ? ? ? ? ?
C1 C2 C3 C4 1.8(6) ? ? ? ? ?
C1 C2 C3 C8 -178.4(11) ? ? ? ? ?
C2 C3 C4 C5 -2.0(6) ? ? ? ? ?
C8 C3 C4 C5 178.3(12) ? ? ? ? ?
C2 C3 C8 C7 -14.1(5) ? ? ? ? ?
C2 C3 C8 C9 165.1(12) ? ? ? ? ?
C4 C3 C8 C7 165.7(11) ? ? ? ? ?
C4 C3 C8 C9 -15.2(6) ? ? ? ? ?
C3 C4 C5 N1 0.2(5) ? ? ? ? ?
N2 C6 C7 C8 0.8(5) ? ? ? ? ?
C6 C7 C8 C3 -179.4(12) ? ? ? ? ?
C6 C7 C8 C9 1.5(6) ? ? ? ? ?
C3 C8 C9 C10 179.0(12) ? ? ? ? ?
C7 C8 C9 C10 -1.8(6) ? ? ? ? ?
C8 C9 C10 N2 -0.1(5) ? ? ? ? ?
